data_4060019
loop_
_publ_author_name
'Pillarsetty, Nagavarakishore'
'Raghuraman, Kannan'
'Barnes, Charles L.'
'Katti, Kattesh V.'

_publ_section_title
;
 Design, Synthesis, and Chemistry of Sterically Nondemanding Primary
 Bisphosphines^1^
;
_journal_coden_ASTM JACSAT
_journal_issue 1
_journal_name_full 'Journal of the American Chemical Society'
_journal_page_first 331
_journal_page_last 336
_journal_paper_doi 10.1021/ja047238y
_journal_volume 127
_journal_year 2005
_chemical_formula_sum 'C13 H15 Br N O4 P2 Re'
_chemical_formula_weight 577.31
_space_group_IT_number 19
_space_group_name_Hall 'P 2ac 2ab'
_space_group_name_H-M_alt 'P 21 21 21'
_symmetry_cell_setting orthorhombic
_symmetry_space_group_name_Hall 'P 2ac 2ab'
_symmetry_space_group_name_H-M 'P 21 21 21'
_atom_sites_solution_hydrogens geom
_atom_sites_solution_primary direct
_atom_sites_solution_secondary difmap
_cell_angle_alpha 90.00
_cell_angle_beta 90.00
_cell_angle_gamma 90.00
_cell_formula_units_Z 4
_cell_length_a 6.5297(4)
_cell_length_b 13.6202(9)
_cell_length_c 19.8064(13)
_cell_measurement_reflns_used 7578
_cell_measurement_temperature 173(2)
_cell_measurement_theta_max 27.2
_cell_measurement_theta_min 2.5
_cell_volume 1761.5(2)
_diffrn_ambient_temperature 173(2)
_diffrn_detector_area_resol_mean ?
_diffrn_measurement_device_type 'Bruker SMART CCD area detector'
_diffrn_measurement_method 'omega scans'
_diffrn_radiation_monochromator graphite
_diffrn_radiation_source 'normal-focus sealed tube'
_diffrn_radiation_type MoK\a
_diffrn_radiation_wavelength 0.71073
_diffrn_reflns_av_R_equivalents 0.0301
_diffrn_reflns_av_sigmaI/netI 0.0412
_diffrn_reflns_limit_h_max 8
_diffrn_reflns_limit_h_min -8
_diffrn_reflns_limit_k_max 17
_diffrn_reflns_limit_k_min -14
_diffrn_reflns_limit_l_max 25
_diffrn_reflns_limit_l_min -23
_diffrn_reflns_number 10767
_diffrn_reflns_theta_max 27.16
_diffrn_reflns_theta_min 1.81
_diffrn_standards_decay_% 0.0
_diffrn_standards_interval_count ?
_diffrn_standards_interval_time ?
_diffrn_standards_number ?
_exptl_absorpt_coefficient_mu 9.362
_exptl_absorpt_correction_T_max 0.33
_exptl_absorpt_correction_T_min 0.12
_exptl_absorpt_correction_type multi-scan
_exptl_absorpt_process_details
;
 Data were corrected for decay and absorption using the program SADABS
 based on the method of R.H. Blessing (Acta Cryst. A51, 33-38, 1995).
;
_exptl_crystal_colour colorless
_exptl_crystal_density_diffrn 2.177
_exptl_crystal_density_meas ?
_exptl_crystal_density_method 'not measured'
_exptl_crystal_description prism
_exptl_crystal_F_000 1088
_exptl_crystal_size_max 0.40
_exptl_crystal_size_mid 0.30
_exptl_crystal_size_min 0.15
_refine_ls_abs_structure_details 'Flack H D (1983), Acta Cryst. A39, 876-881'
_refine_ls_abs_structure_Flack 0.031(11)
_refine_ls_extinction_coef ?
_refine_ls_extinction_method none
_refine_ls_goodness_of_fit_ref 1.065
_refine_ls_hydrogen_treatment noref
_refine_ls_matrix_type full
_refine_ls_number_parameters 199
_refine_ls_number_reflns 3866
_refine_ls_number_restraints 0
_refine_ls_restrained_S_all 1.065
_refine_ls_R_factor_all 0.0301
_refine_ls_R_factor_gt 0.0273
_refine_ls_shift/su_max 0.001
_refine_ls_shift/su_mean 0.000
_refine_ls_structure_factor_coef Fsqd
_refine_ls_weighting_details 'calc w=1/[\s^2^(Fo^2^)+(0.0298P)^2^+1.3637P] where P=(Fo^2^+2Fc^2^)/3'
_refine_ls_weighting_scheme calc
_refine_ls_wR_factor_gt 0.0651
_refine_ls_wR_factor_ref 0.0662
_reflns_number_gt 3643
_reflns_number_total 3866
_reflns_threshold_expression >2sigma(I)
_cod_database_code 4060019

loop_
_symmetry_equiv_pos_as_xyz
'x, y, z'
'-x+1/2, -y, z+1/2'
'x+1/2, -y+1/2, -z'
'-x, y+1/2, -z+1/2'

loop_
_atom_site_label
_atom_site_type_symbol
_atom_site_fract_x
_atom_site_fract_y
_atom_site_fract_z
_atom_site_U_iso_or_equiv
_atom_site_adp_type
_atom_site_occupancy
_atom_site_symmetry_multiplicity
_atom_site_calc_flag
_atom_site_refinement_flags
_atom_site_disorder_assembly
_atom_site_disorder_group
Re1 Re 0.20546(3) 0.253452(16) 0.146472(9) 0.01503(7) Uani 1 1 d . . .
Br1 Br -0.13707(9) 0.26643(4) 0.21705(3) 0.02485(15) Uani 1 1 d . . .
P1 P 0.0631(3) 0.38219(11) 0.07527(8) 0.0171(3) Uani 1 1 d . . .
H1A H 0.1727 0.4046 0.0444 0.020 Uiso 1 1 calc R . .
H1B H -0.0452 0.3523 0.0470 0.020 Uiso 1 1 calc R . .
P2 P 0.3164(3) 0.38592(11) 0.22033(8) 0.0209(3) Uani 1 1 d . . .
H2A H 0.3414 0.3577 0.2657 0.025 Uiso 1 1 calc R . .
H2B H 0.4494 0.4105 0.2033 0.025 Uiso 1 1 calc R . .
O1 O 0.3991(7) 0.5346(3) 0.1054(2) 0.0284(11) Uani 1 1 d . . .
O2 O 0.3809(9) 0.1006(4) 0.2457(3) 0.0407(13) Uani 1 1 d . . .
O3 O 0.0213(11) 0.0884(4) 0.0581(3) 0.0568(18) Uani 1 1 d . . .
O4 O 0.5963(6) 0.2503(4) 0.06205(19) 0.0376(10) Uani 1 1 d . . .
N1 N 0.2847(9) 0.6892(3) 0.1306(2) 0.0225(11) Uani 1 1 d . . .
H1 H 0.1798 0.7200 0.1488 0.027 Uiso 1 1 calc R . .
C1 C -0.0457(10) 0.4906(4) 0.1159(3) 0.0214(13) Uani 1 1 d . . .
H1C H -0.0872 0.5367 0.0797 0.026 Uiso 1 1 calc R . .
H1D H -0.1723 0.4698 0.1394 0.026 Uiso 1 1 calc R . .
C2 C 0.0841(10) 0.5481(4) 0.1665(3) 0.0212(13) Uani 1 1 d . . .
H2 H 0.0002 0.6056 0.1813 0.025 Uiso 1 1 calc R . .
C3 C 0.1452(10) 0.4918(4) 0.2304(3) 0.0235(13) Uani 1 1 d . . .
H3A H 0.0182 0.4686 0.2526 0.028 Uiso 1 1 calc R . .
H3B H 0.2117 0.5387 0.2617 0.028 Uiso 1 1 calc R . .
C4 C 0.2736(10) 0.5892(4) 0.1311(3) 0.0197(12) Uani 1 1 d . . .
C5 C 0.4406(8) 0.7501(5) 0.1051(2) 0.0227(11) Uani 1 1 d . . .
C6 C 0.6295(10) 0.7159(5) 0.0851(3) 0.0262(14) Uani 1 1 d . . .
H6 H 0.6616 0.6480 0.0883 0.031 Uiso 1 1 calc R . .
C7 C 0.7736(11) 0.7826(5) 0.0598(3) 0.0337(16) Uani 1 1 d . . .
H7 H 0.9018 0.7585 0.0443 0.040 Uiso 1 1 calc R . .
C8 C 0.7361(12) 0.8804(5) 0.0568(3) 0.0341(17) Uani 1 1 d . . .
H8 H 0.8374 0.9249 0.0410 0.041 Uiso 1 1 calc R . .
C9 C 0.5455(13) 0.9135(5) 0.0776(4) 0.0382(18) Uani 1 1 d . . .
H9 H 0.5162 0.9817 0.0750 0.046 Uiso 1 1 calc R . .
C10 C 0.3973(12) 0.8510(4) 0.1018(3) 0.0298(16) Uani 1 1 d . . .
H10 H 0.2682 0.8756 0.1160 0.036 Uiso 1 1 calc R . .
C11 C 0.3170(10) 0.1570(5) 0.2083(3) 0.0278(15) Uani 1 1 d . . .
C12 C 0.0883(11) 0.1507(5) 0.0917(4) 0.0303(16) Uani 1 1 d . . .
C13 C 0.4521(8) 0.2515(6) 0.0947(3) 0.0250(12) Uani 1 1 d . . .

loop_
_atom_site_aniso_label
_atom_site_aniso_U_11
_atom_site_aniso_U_22
_atom_site_aniso_U_33
_atom_site_aniso_U_23
_atom_site_aniso_U_13
_atom_site_aniso_U_12
Re1 0.01585(11) 0.01188(10) 0.01734(11) 0.00153(11) -0.00150(7) -0.00130(10)
Br1 0.0196(3) 0.0279(4) 0.0270(3) 0.0103(3) 0.0046(2) -0.0013(2)
P1 0.0189(8) 0.0170(8) 0.0153(7) 0.0033(6) -0.0023(6) -0.0001(6)
P2 0.0233(9) 0.0204(7) 0.0190(7) -0.0017(6) -0.0063(7) -0.0006(7)
O1 0.024(2) 0.021(2) 0.040(3) -0.0031(19) 0.012(2) 0.0029(19)
O2 0.034(3) 0.040(3) 0.048(3) 0.022(2) -0.010(3) 0.010(2)
O3 0.081(5) 0.028(3) 0.061(4) -0.011(3) -0.026(4) -0.021(3)
O4 0.029(2) 0.057(3) 0.026(2) -0.007(3) 0.0046(17) 0.001(3)
N1 0.025(3) 0.017(2) 0.025(3) -0.002(2) 0.007(2) 0.002(2)
C1 0.018(3) 0.019(3) 0.027(3) 0.003(3) -0.002(3) 0.005(2)
C2 0.023(3) 0.017(3) 0.023(3) -0.003(2) 0.005(3) 0.002(2)
C3 0.026(3) 0.023(3) 0.022(3) -0.004(2) 0.004(3) -0.001(3)
C4 0.020(3) 0.022(3) 0.017(3) -0.003(2) -0.002(2) 0.001(2)
C5 0.029(3) 0.021(3) 0.018(2) 0.000(3) 0.001(2) -0.002(4)
C6 0.026(3) 0.024(3) 0.028(3) 0.004(2) 0.001(3) 0.000(3)
C7 0.027(4) 0.050(4) 0.024(3) 0.005(3) 0.001(3) -0.009(3)
C8 0.043(5) 0.035(4) 0.024(3) 0.012(3) 0.001(3) -0.018(3)
C9 0.055(5) 0.022(3) 0.038(4) 0.009(3) -0.006(4) -0.008(3)
C10 0.045(4) 0.018(3) 0.027(3) 0.003(3) -0.003(3) -0.002(3)
C11 0.017(3) 0.024(3) 0.042(4) 0.002(3) 0.005(3) 0.000(3)
C12 0.025(4) 0.021(3) 0.044(4) 0.006(3) -0.007(3) 0.001(3)
C13 0.021(3) 0.028(3) 0.027(3) -0.008(4) -0.005(2) -0.005(4)

loop_
_atom_type_symbol
_atom_type_description
_atom_type_scat_dispersion_real
_atom_type_scat_dispersion_imag
_atom_type_scat_source
C C 0.0033 0.0016 'International Tables Vol C Tables 4.2.6.8 and 6.1.1.4'
H H 0.0000 0.0000 'International Tables Vol C Tables 4.2.6.8 and 6.1.1.4'
N N 0.0061 0.0033 'International Tables Vol C Tables 4.2.6.8 and 6.1.1.4'
O O 0.0106 0.0060 'International Tables Vol C Tables 4.2.6.8 and 6.1.1.4'
P P 0.1023 0.0942 'International Tables Vol C Tables 4.2.6.8 and 6.1.1.4'
Br Br -0.2901 2.4595 'International Tables Vol C Tables 4.2.6.8 and 6.1.1.4'
Re Re -1.0185 7.2310 'International Tables Vol C Tables 4.2.6.8 and 6.1.1.4'

loop_
_cod_changelog_entry_id
_cod_changelog_entry_author
_cod_changelog_entry_date
_cod_changelog_entry_text
1 'Vaitkus, Antanas' 2021-10-23T19:30:00+03:00 'Updated bibliographic information.'
